data_2238010
loop_
_publ_author_name
'Bassoude, Ibtissam'
'Berteina-Raboin, Sabine'
'Essassi, El Mokhtar'
'Guillaumet, G\'erald'
'El Ammari, Lahcen'

_publ_section_title
;
 Ethyl 7-methyl-2-phenylpyrazolo[1,5-<i>a</i>]pyrimidine-5-carboxylate
;
_journal_coeditor_code RZ5057
_journal_issue 5
_journal_name_full 'Acta Crystallographica Section E'
_journal_page_first o740
_journal_paper_doi 10.1107/S1600536813009902
_journal_volume 69
_journal_year 2013
_chemical_formula_iupac 'C16 H15 N3 O2'
_chemical_formula_moiety 'C16 H15 N3 O2'
_chemical_formula_sum 'C16 H15 N3 O2'
_chemical_formula_weight 281.31
_chemical_name_systematic
;
Ethyl 7-methyl-2-phenylpyrazolo[1,5-<i>a</i>]pyrimidine-5-carboxylate
;
_space_group_IT_number 61
_symmetry_cell_setting orthorhombic
_symmetry_space_group_name_Hall '-P 2ac 2ab'
_symmetry_space_group_name_H-M 'P b c a'
_atom_sites_solution_hydrogens difmap
_atom_sites_solution_primary direct
_atom_sites_solution_secondary difmap
_audit_creation_method SHELXL-97
_cell_angle_alpha 90.00
_cell_angle_beta 90.00
_cell_angle_gamma 90.00
_cell_formula_units_Z 8
_cell_length_a 8.0542(8)
_cell_length_b 16.4104(19)
_cell_length_c 21.635(2)
_cell_measurement_reflns_used 2783
_cell_measurement_temperature 296(2)
_cell_measurement_theta_max 26.02
_cell_measurement_theta_min 2.48
_cell_volume 2859.6(5)
_computing_cell_refinement 'SAINT (Bruker, 2009)'
_computing_data_collection 'APEX2 (Bruker, 2009)'
_computing_data_reduction 'SAINT (Bruker, 2009)'
_computing_molecular_graphics 'ORTEP-3 for Windows (Farrugia, 2012)'
_computing_publication_material 'PLATON (Spek, 2009) and publCIF (Westrip, 2010)'
_computing_structure_refinement 'SHELXL97 (Sheldrick, 2008)'
_computing_structure_solution 'SHELXS97 (Sheldrick, 2008)'
_diffrn_ambient_temperature 296(2)
_diffrn_measured_fraction_theta_full 0.990
_diffrn_measured_fraction_theta_max 0.990
_diffrn_measurement_device_type 'Bruker X8 APEXII area-detector'
_diffrn_measurement_method '\f and \w scans'
_diffrn_radiation_monochromator graphite
_diffrn_radiation_source 'fine-focus sealed tube'
_diffrn_radiation_type MoK\a
_diffrn_radiation_wavelength 0.71073
_diffrn_reflns_av_R_equivalents 0.0329
_diffrn_reflns_av_sigmaI/netI 0.0305
_diffrn_reflns_limit_h_max 9
_diffrn_reflns_limit_h_min -9
_diffrn_reflns_limit_k_max 19
_diffrn_reflns_limit_k_min -20
_diffrn_reflns_limit_l_max 26
_diffrn_reflns_limit_l_min -25
_diffrn_reflns_number 12894
_diffrn_reflns_theta_full 26.02
_diffrn_reflns_theta_max 26.02
_diffrn_reflns_theta_min 2.48
_exptl_absorpt_coefficient_mu 0.089
_exptl_absorpt_correction_type none
_exptl_crystal_colour colourless
_exptl_crystal_density_diffrn 1.307
_exptl_crystal_density_method 'not measured'
_exptl_crystal_description block
_exptl_crystal_F_000 1184
_exptl_crystal_size_max 0.41
_exptl_crystal_size_mid 0.32
_exptl_crystal_size_min 0.21
_refine_diff_density_max 0.352
_refine_diff_density_min -0.359
_refine_ls_extinction_method none
_refine_ls_goodness_of_fit_ref 1.039
_refine_ls_hydrogen_treatment constr
_refine_ls_matrix_type full
_refine_ls_number_parameters 190
_refine_ls_number_reflns 2783
_refine_ls_number_restraints 0
_refine_ls_restrained_S_all 1.039
_refine_ls_R_factor_all 0.0801
_refine_ls_R_factor_gt 0.0520
_refine_ls_shift/su_max 0.000
_refine_ls_shift/su_mean 0.000
_refine_ls_structure_factor_coef Fsqd
_refine_ls_weighting_details 'calc w=1/[\s^2^(Fo^2^)+(0.0849P)^2^+1.2490P] where P=(Fo^2^+2Fc^2^)/3'
_refine_ls_weighting_scheme calc
_refine_ls_wR_factor_gt 0.1475
_refine_ls_wR_factor_ref 0.1697
_reflns_number_gt 1919
_reflns_number_total 2783
_reflns_threshold_expression I>2sigma(I)
_cod_data_source_file rz5057.cif
_cod_data_source_block I
_cod_original_cell_volume 2859.5(5)
_cod_original_sg_symbol_Hall '-p 2ac 2ab'
_cod_database_code 2238010
_cod_database_fobs_code 2238010

loop_
_symmetry_equiv_pos_as_xyz
'x, y, z'
'x+1/2, -y+1/2, -z'
'-x, y+1/2, -z+1/2'
'-x+1/2, -y, z+1/2'
'-x, -y, -z'
'-x-1/2, y-1/2, z'
'x, -y-1/2, z-1/2'
'x-1/2, y, -z-1/2'

loop_
_atom_site_type_symbol
_atom_site_label
_atom_site_fract_x
_atom_site_fract_y
_atom_site_fract_z
_atom_site_U_iso_or_equiv
_atom_site_adp_type
_atom_site_calc_flag
_atom_site_refinement_flags
_atom_site_occupancy
_atom_site_symmetry_multiplicity
C C1 0.7015(3) 0.59846(13) -0.00919(11) 0.0423(5) Uani d . 1 1
C C2 0.4533(2) 0.62909(13) 0.03355(10) 0.0392(5) Uani d . 1 1
C C3 0.2988(3) 0.66217(13) 0.04562(11) 0.0431(5) Uani d . 1 1
H H3 0.2464 0.7041 0.0243 0.052 Uiso calc R 1 1
C C4 0.2383(3) 0.61938(13) 0.09644(10) 0.0404(5) Uani d . 1 1
C C5 0.0780(3) 0.63145(14) 0.12822(10) 0.0426(5) Uani d . 1 1
C C6 -0.0290(3) 0.69261(15) 0.10875(12) 0.0531(6) Uani d . 1 1
H H6 0.0002 0.7255 0.0755 0.064 Uiso calc R 1 1
C C7 -0.1796(3) 0.70489(17) 0.13873(14) 0.0660(8) Uani d . 1 1
H H7 -0.2511 0.7456 0.1252 0.079 Uiso calc R 1 1
C C8 -0.2234(4) 0.65694(18) 0.18851(14) 0.0689(8) Uani d . 1 1
H H8 -0.3243 0.6650 0.2085 0.083 Uiso calc R 1 1
C C9 -0.1158(3) 0.5968(2) 0.20843(13) 0.0681(8) Uani d . 1 1
H H9 -0.1438 0.5649 0.2424 0.082 Uiso calc R 1 1
C C10 0.0323(3) 0.58363(17) 0.17833(12) 0.0557(7) Uani d . 1 1
H H10 0.1025 0.5422 0.1917 0.067 Uiso calc R 1 1
C C11 0.6159(3) 0.52087(13) 0.07911(10) 0.0423(5) Uani d . 1 1
C C12 0.7310(3) 0.53683(14) 0.03464(11) 0.0455(6) Uani d . 1 1
H H12 0.8291 0.5070 0.0332 0.055 Uiso calc R 1 1
C C13 0.6281(3) 0.45638(16) 0.12736(12) 0.0584(7) Uani d . 1 1
H H13A 0.5308 0.4578 0.1530 0.088 Uiso calc R 1 1
H H13B 0.7247 0.4658 0.1523 0.088 Uiso calc R 1 1
H H13C 0.6365 0.4040 0.1079 0.088 Uiso calc R 1 1
C C14 0.8285(3) 0.61382(15) -0.05871(12) 0.0493(6) Uani d . 1 1
C C15 0.8726(4) 0.6665(2) -0.15930(14) 0.0784(9) Uani d . 1 1
H H15A 0.9632 0.6276 -0.1601 0.094 Uiso calc R 1 1
H H15B 0.9191 0.7208 -0.1558 0.094 Uiso calc R 1 1
C C16 0.7733(6) 0.6597(3) -0.21607(16) 0.1145(15) Uani d . 1 1
H H16A 0.8427 0.6700 -0.2513 0.172 Uiso calc R 1 1
H H16B 0.6848 0.6989 -0.2150 0.172 Uiso calc R 1 1
H H16C 0.7276 0.6058 -0.2190 0.172 Uiso calc R 1 1
N N1 0.3450(2) 0.56159(11) 0.11673(9) 0.0435(5) Uani d . 1 1
N N2 0.4760(2) 0.56790(11) 0.07779(8) 0.0395(5) Uani d . 1 1
N N3 0.5670(2) 0.64421(11) -0.01033(9) 0.0424(5) Uani d . 1 1
O O1 0.9709(2) 0.59496(15) -0.05385(11) 0.0868(7) Uani d . 1 1
O O2 0.76394(19) 0.65002(11) -0.10746(8) 0.0575(5) Uani d . 1 1

loop_
_atom_site_aniso_label
_atom_site_aniso_U_11
_atom_site_aniso_U_22
_atom_site_aniso_U_33
_atom_site_aniso_U_12
_atom_site_aniso_U_13
_atom_site_aniso_U_23
C1 0.0374(11) 0.0394(12) 0.0500(14) -0.0004(9) -0.0033(9) -0.0011(11)
C2 0.0402(11) 0.0342(11) 0.0432(13) -0.0002(9) -0.0029(9) 0.0031(10)
C3 0.0424(11) 0.0386(12) 0.0484(14) 0.0045(9) 0.0018(10) 0.0049(10)
C4 0.0398(11) 0.0401(11) 0.0411(13) -0.0031(9) -0.0021(9) -0.0020(10)
C5 0.0410(11) 0.0439(12) 0.0429(13) -0.0096(9) 0.0017(9) -0.0050(11)
C6 0.0491(13) 0.0494(14) 0.0607(16) -0.0019(11) 0.0115(11) 0.0015(12)
C7 0.0535(14) 0.0578(16) 0.087(2) 0.0039(12) 0.0200(14) -0.0032(16)
C8 0.0566(16) 0.074(2) 0.076(2) -0.0108(14) 0.0254(14) -0.0131(17)
C9 0.0625(16) 0.083(2) 0.0586(18) -0.0192(15) 0.0127(13) 0.0060(15)
C10 0.0517(13) 0.0662(16) 0.0492(15) -0.0084(12) -0.0017(11) 0.0072(13)
C11 0.0392(11) 0.0382(12) 0.0496(14) -0.0004(9) -0.0137(9) 0.0017(11)
C12 0.0359(10) 0.0436(13) 0.0570(15) 0.0039(9) -0.0077(10) -0.0002(12)
C13 0.0522(14) 0.0578(15) 0.0650(17) 0.0032(12) -0.0134(12) 0.0171(13)
C14 0.0387(12) 0.0475(13) 0.0618(16) 0.0016(10) 0.0021(10) -0.0024(12)
C15 0.0669(17) 0.101(2) 0.068(2) -0.0081(17) 0.0267(15) 0.0040(18)
C16 0.124(3) 0.146(4) 0.073(3) 0.013(3) 0.020(2) 0.028(3)
N1 0.0415(9) 0.0463(11) 0.0428(11) -0.0036(8) -0.0023(8) 0.0023(9)
N2 0.0384(9) 0.0375(10) 0.0425(11) -0.0020(7) -0.0056(8) 0.0024(8)
N3 0.0388(9) 0.0402(10) 0.0482(11) 0.0021(8) 0.0031(8) 0.0030(9)
O1 0.0407(10) 0.1158(18) 0.1039(17) 0.0204(10) 0.0123(10) 0.0295(14)
O2 0.0442(9) 0.0723(12) 0.0561(11) 0.0020(8) 0.0098(8) 0.0099(10)

loop_
_atom_type_symbol
_atom_type_description
_atom_type_scat_dispersion_real
_atom_type_scat_dispersion_imag
_atom_type_scat_source
C C 0.0033 0.0016 'International Tables Vol C Tables 4.2.6.8 and 6.1.1.4'
H H 0.0000 0.0000 'International Tables Vol C Tables 4.2.6.8 and 6.1.1.4'
N N 0.0061 0.0033 'International Tables Vol C Tables 4.2.6.8 and 6.1.1.4'
O O 0.0106 0.0060 'International Tables Vol C Tables 4.2.6.8 and 6.1.1.4'

loop_
_geom_angle_atom_site_label_1
_geom_angle_atom_site_label_2
_geom_angle_atom_site_label_3
_geom_angle
N3 C1 C12 124.1(2)
N3 C1 C14 116.8(2)
C12 C1 C14 119.09(19)
N3 C2 C3 132.5(2)
N3 C2 N2 121.83(18)
C3 C2 N2 105.69(18)
C2 C3 C4 105.43(19)
C2 C3 H3 127.3
C4 C3 H3 127.3
N1 C4 C3 112.77(19)
N1 C4 C5 119.9(2)
C3 C4 C5 127.3(2)
C10 C5 C6 118.7(2)
C10 C5 C4 121.3(2)
C6 C5 C4 119.9(2)
C5 C6 C7 120.3(2)
C5 C6 H6 119.8
C7 C6 H6 119.8
C8 C7 C6 120.3(3)
C8 C7 H7 119.8
C6 C7 H7 119.8
C7 C8 C9 119.4(2)
C7 C8 H8 120.3
C9 C8 H8 120.3
C10 C9 C8 120.5(3)
C10 C9 H9 119.7
C8 C9 H9 119.7
C9 C10 C5 120.7(3)
C9 C10 H10 119.6
C5 C10 H10 119.6
C12 C11 N2 115.98(19)
C12 C11 C13 126.0(2)
N2 C11 C13 118.0(2)
C11 C12 C1 120.0(2)
C11 C12 H12 120.0
C1 C12 H12 120.0
C11 C13 H13A 109.5
C11 C13 H13B 109.5
H13A C13 H13B 109.5
C11 C13 H13C 109.5
H13A C13 H13C 109.5
H13B C13 H13C 109.5
O1 C14 O2 124.6(2)
O1 C14 C1 123.3(2)
O2 C14 C1 112.16(18)
O2 C15 C16 107.7(3)
O2 C15 H15A 110.2
C16 C15 H15A 110.2
O2 C15 H15B 110.2
C16 C15 H15B 110.2
H15A C15 H15B 108.5
C15 C16 H16A 109.5
C15 C16 H16B 109.5
H16A C16 H16B 109.5
C15 C16 H16C 109.5
H16A C16 H16C 109.5
H16B C16 H16C 109.5
C4 N1 N2 103.87(17)
N1 N2 C11 125.91(18)
N1 N2 C2 112.24(16)
C11 N2 C2 121.85(18)
C1 N3 C2 116.24(19)
C14 O2 C15 117.8(2)

loop_
_geom_bond_atom_site_label_1
_geom_bond_atom_site_label_2
_geom_bond_distance
C1 N3 1.318(3)
C1 C12 1.407(3)
C1 C14 1.503(3)
C2 N3 1.342(3)
C2 C3 1.383(3)
C2 N2 1.399(3)
C3 C4 1.393(3)
C3 H3 0.9300
C4 N1 1.353(3)
C4 C5 1.476(3)
C5 C10 1.388(3)
C5 C6 1.389(3)
C6 C7 1.390(3)
C6 H6 0.9300
C7 C8 1.380(4)
C7 H7 0.9300
C8 C9 1.382(4)
C8 H8 0.9300
C9 C10 1.376(4)
C9 H9 0.9300
C10 H10 0.9300
C11 C12 1.361(3)
C11 N2 1.366(3)
C11 C13 1.490(3)
C12 H12 0.9300
C13 H13A 0.9600
C13 H13B 0.9600
C13 H13C 0.9600
C14 O1 1.192(3)
C14 O2 1.318(3)
C15 O2 1.448(3)
C15 C16 1.470(5)
C15 H15A 0.9700
C15 H15B 0.9700
C16 H16A 0.9600
C16 H16B 0.9600
C16 H16C 0.9600
N1 N2 1.354(2)

loop_
_geom_hbond_atom_site_label_D
_geom_hbond_atom_site_label_H
_geom_hbond_atom_site_label_A
_geom_hbond_site_symmetry_A
_geom_hbond_distance_DH
_geom_hbond_distance_HA
_geom_hbond_distance_DA
_geom_hbond_angle_DHA
C12 H12 O1 5_765 0.93 2.36 3.258(3) 160.9
C6 H6 N3 2_465 0.93 2.62 3.507(3) 160.6

loop_
_geom_torsion_atom_site_label_1
_geom_torsion_atom_site_label_2
_geom_torsion_atom_site_label_3
_geom_torsion_atom_site_label_4
_geom_torsion
N3 C2 C3 C4 178.2(2)
N2 C2 C3 C4 0.3(2)
C2 C3 C4 N1 -0.2(3)
C2 C3 C4 C5 179.4(2)
N1 C4 C5 C10 -1.1(3)
C3 C4 C5 C10 179.3(2)
N1 C4 C5 C6 177.8(2)
C3 C4 C5 C6 -1.8(3)
C10 C5 C6 C7 -0.6(4)
C4 C5 C6 C7 -179.4(2)
C5 C6 C7 C8 0.6(4)
C6 C7 C8 C9 0.3(4)
C7 C8 C9 C10 -1.2(4)
C8 C9 C10 C5 1.3(4)
C6 C5 C10 C9 -0.4(4)
C4 C5 C10 C9 178.5(2)
N2 C11 C12 C1 -0.3(3)
C13 C11 C12 C1 178.3(2)
N3 C1 C12 C11 0.7(3)
C14 C1 C12 C11 -178.7(2)
N3 C1 C14 O1 158.1(3)
C12 C1 C14 O1 -22.5(4)
N3 C1 C14 O2 -22.0(3)
C12 C1 C14 O2 157.4(2)
C3 C4 N1 N2 -0.1(2)
C5 C4 N1 N2 -179.70(18)
C4 N1 N2 C11 -178.94(19)
C4 N1 N2 C2 0.3(2)
C12 C11 N2 N1 178.77(19)
C13 C11 N2 N1 0.0(3)
C12 C11 N2 C2 -0.4(3)
C13 C11 N2 C2 -179.1(2)
N3 C2 N2 N1 -178.54(18)
C3 C2 N2 N1 -0.4(2)
N3 C2 N2 C11 0.7(3)
C3 C2 N2 C11 178.88(19)
C12 C1 N3 C2 -0.4(3)
C14 C1 N3 C2 179.02(19)
C3 C2 N3 C1 -177.9(2)
N2 C2 N3 C1 -0.3(3)
O1 C14 O2 C15 1.4(4)
C1 C14 O2 C15 -178.5(2)
C16 C15 O2 C14 147.1(3)
